data_7108355
loop_
_publ_author_name
'Zhen Zhang'
'De Wang'
'Yin Wei'
'Min Shi'

_publ_section_title
;
 Facile synthesis of 2-pyrazolines and alpha,beta-diamino ketones via
 regioselective ring-opening of hydrazone-tethered aziridines
;
_journal_name_full Chem.Commun.
_journal_page_first 9607
_journal_paper_doi 10.1039/c2cc35135h
_journal_volume 48
_journal_year 2012
_chemical_absolute_configuration ad
_chemical_formula_sum 'C24 H25 Br N4 O7 S2'
_chemical_formula_weight 625.51
_chemical_name_systematic
;
?
;
_space_group_IT_number 33
_symmetry_cell_setting orthorhombic
_symmetry_space_group_name_Hall 'P 2c -2n'
_symmetry_space_group_name_H-M 'P n a 21'
_atom_sites_solution_hydrogens geom
_atom_sites_solution_primary direct
_atom_sites_solution_secondary difmap
_audit_creation_method SHELXL-97
_cell_angle_alpha 90.00
_cell_angle_beta 90.00
_cell_angle_gamma 90.00
_cell_formula_units_Z 8
_cell_length_a 11.0457(9)
_cell_length_b 14.7223(15)
_cell_length_c 36.520(4)
_cell_measurement_reflns_used 2281
_cell_measurement_temperature 293(2)
_cell_measurement_theta_max 38.289
_cell_measurement_theta_min 4.609
_cell_volume 5938.8(10)
_computing_cell_refinement 'Bruker SMART'
_computing_data_collection 'Bruker SMART'
_computing_data_reduction 'Bruker SHELXTL'
_computing_molecular_graphics 'Bruker SHELXTL'
_computing_publication_material 'Bruker SHELXTL'
_computing_structure_refinement 'SHELXL-97 (Sheldrick, 1997)'
_computing_structure_solution 'SHELXS-97 (Sheldrick, 1990)'
_diffrn_ambient_temperature 293(2)
_diffrn_measured_fraction_theta_full 1.000
_diffrn_measured_fraction_theta_max 1.000
_diffrn_measurement_device_type 'CCD area detector'
_diffrn_measurement_method 'phi and omega scans'
_diffrn_radiation_monochromator graphite
_diffrn_radiation_source 'fine-focus sealed tube'
_diffrn_radiation_type MoK\a
_diffrn_radiation_wavelength 0.71073
_diffrn_reflns_av_R_equivalents 0.0000
_diffrn_reflns_av_sigmaI/netI 0.1414
_diffrn_reflns_limit_h_max 13
_diffrn_reflns_limit_h_min 0
_diffrn_reflns_limit_k_max 17
_diffrn_reflns_limit_k_min 0
_diffrn_reflns_limit_l_max 38
_diffrn_reflns_limit_l_min -44
_diffrn_reflns_number 9942
_diffrn_reflns_theta_full 25.50
_diffrn_reflns_theta_max 25.50
_diffrn_reflns_theta_min 1.12
_exptl_absorpt_coefficient_mu 1.571
_exptl_absorpt_correction_T_max 1.00000
_exptl_absorpt_correction_T_min 0.39276
_exptl_absorpt_correction_type empirical
_exptl_absorpt_process_details sadabs
_exptl_crystal_colour colorless
_exptl_crystal_density_diffrn 1.399
_exptl_crystal_density_method 'not measured'
_exptl_crystal_description prismatic
_exptl_crystal_F_000 2560
_exptl_crystal_size_max 0.265
_exptl_crystal_size_mid 0.228
_exptl_crystal_size_min 0.101
_platon_squeeze_details
;
;
_refine_diff_density_max 2.652
_refine_diff_density_min -0.799
_refine_diff_density_rms 0.222
_refine_ls_abs_structure_details 'Flack H D (1983), Acta Cryst. A39, 876-881'
_refine_ls_abs_structure_Flack 0.00(6)
_refine_ls_extinction_method none
_refine_ls_goodness_of_fit_ref 0.927
_refine_ls_hydrogen_treatment constr
_refine_ls_matrix_type full
_refine_ls_number_parameters 668
_refine_ls_number_reflns 9942
_refine_ls_number_restraints 1
_refine_ls_restrained_S_all 0.926
_refine_ls_R_factor_all 0.1553
_refine_ls_R_factor_gt 0.1004
_refine_ls_shift/su_max 0.036
_refine_ls_shift/su_mean 0.001
_refine_ls_structure_factor_coef Fsqd
_refine_ls_weighting_details 'calc w=1/[\s^2^(Fo^2^)+(0.1468P)^2^+0.0000P] where P=(Fo^2^+2Fc^2^)/3'
_refine_ls_weighting_scheme calc
_refine_ls_wR_factor_gt 0.2259
_refine_ls_wR_factor_ref 0.2521
_reflns_number_gt 5209
_reflns_number_total 9942
_reflns_threshold_expression >2sigma(I)
_cod_data_source_file c2cc35135h.txt
_cod_data_source_block cd21255
_cod_original_sg_symbol_H-M Pna2(1)
_cod_database_code 7108355

loop_
_symmetry_equiv_pos_as_xyz
'x, y, z'
'-x, -y, z+1/2'
'x+1/2, -y+1/2, z'
'-x+1/2, y+1/2, z+1/2'

loop_
_atom_site_label
_atom_site_type_symbol
_atom_site_fract_x
_atom_site_fract_y
_atom_site_fract_z
_atom_site_U_iso_or_equiv
_atom_site_adp_type
_atom_site_occupancy
_atom_site_symmetry_multiplicity
_atom_site_calc_flag
_atom_site_refinement_flags
Br1 Br 0.55751(12) 0.39497(9) 0.97933(5) 0.0683(4) Uani 1 1 d .
Br1' Br 0.67483(12) 0.60112(10) 0.19069(5) 0.0716(5) Uani 1 1 d .
S1 S 0.5424(3) 0.7440(2) 0.90911(10) 0.0528(10) Uani 1 1 d .
S2 S 0.8133(2) 0.55431(19) 1.07361(7) 0.0358(6) Uani 1 1 d .
S1' S 0.6876(3) 0.2547(2) 0.25812(9) 0.0453(8) Uani 1 1 d .
S2' S 0.4160(2) 0.4470(2) 0.09473(8) 0.0395(7) Uani 1 1 d .
N1 N 0.6282(8) 0.6549(6) 0.9157(3) 0.044(2) Uani 1 1 d .
N2 N 0.6980(8) 0.6652(6) 0.9485(2) 0.039(2) Uani 1 1 d .
H2A H 0.7411 0.7127 0.9528 0.046 Uiso 1 1 calc R
N3 N 0.7196(8) 0.5611(6) 1.0398(3) 0.043(2) Uani 1 1 d .
H3 H 0.6605 0.5233 1.0387 0.052 Uiso 1 1 calc R
N4 N 1.2197(10) 0.3290(8) 1.0202(3) 0.062(3) Uani 1 1 d .
N1' N 0.5977(9) 0.3449(7) 0.2526(3) 0.049(3) Uani 1 1 d .
N2' N 0.5284(7) 0.3311(6) 0.2192(2) 0.036(2) Uani 1 1 d .
H2'A H 0.4861 0.2833 0.2147 0.043 Uiso 1 1 calc R
N3' N 0.5080(7) 0.4413(6) 0.1285(2) 0.041(2) Uani 1 1 d .
H3' H 0.5641 0.4816 0.1304 0.049 Uiso 1 1 calc R
N4' N 0.0104(10) 0.6781(9) 0.1489(3) 0.058(3) Uani 1 1 d .
O1 O 0.7065(8) 0.7907(6) 1.0224(3) 0.062(3) Uani 1 1 d .
O2 O 0.4794(8) 0.7324(6) 0.8757(3) 0.067(3) Uani 1 1 d .
O3 O 0.4741(7) 0.7563(6) 0.9408(3) 0.070(3) Uani 1 1 d .
O4 O 0.8584(7) 0.6423(5) 1.0810(2) 0.048(2) Uani 1 1 d .
O5 O 0.7514(7) 0.5063(6) 1.10187(19) 0.046(2) Uani 1 1 d .
O6 O 1.2954(8) 0.3657(8) 0.9994(4) 0.090(4) Uani 1 1 d .
O7 O 1.2268(8) 0.2492(7) 1.0314(3) 0.072(3) Uani 1 1 d .
O1' O 0.5181(8) 0.2145(6) 0.1460(2) 0.058(2) Uani 1 1 d .
O2' O 0.7575(7) 0.2460(5) 0.2242(2) 0.048(2) Uani 1 1 d .
O3' O 0.7512(8) 0.2763(9) 0.2920(3) 0.086(3) Uani 1 1 d .
O4' O 0.3659(7) 0.3571(5) 0.0874(2) 0.048(2) Uani 1 1 d .
O5' O 0.4766(7) 0.4973(6) 0.0660(2) 0.053(2) Uani 1 1 d .
O6' O -0.0574(10) 0.6417(9) 0.1707(3) 0.091(3) Uani 1 1 d .
O7' O 0.0042(9) 0.7528(6) 0.1377(3) 0.069(3) Uani 1 1 d .
C1 C 0.6909(8) 0.5905(7) 0.9740(3) 0.035(3) Uani 1 1 d .
H1 H 0.6054 0.5735 0.9761 0.042 Uiso 1 1 calc R
C2 C 0.7317(9) 0.6281(7) 1.0116(3) 0.038(3) Uani 1 1 d .
H2 H 0.8171 0.6455 1.0099 0.046 Uiso 1 1 calc R
C3 C 0.6595(11) 0.7106(7) 1.0207(3) 0.044(3) Uani 1 1 d .
C4 C 0.5275(11) 0.6998(9) 1.0283(4) 0.059(4) Uani 1 1 d .
H4A H 0.5134 0.7048 1.0541 0.088 Uiso 1 1 calc R
H4B H 0.5011 0.6413 1.0199 0.088 Uiso 1 1 calc R
H4C H 0.4832 0.7464 1.0157 0.088 Uiso 1 1 calc R
C5 C 0.7608(9) 0.5055(9) 0.9642(3) 0.047(3) Uani 1 1 d .
C6 C 0.8919(10) 0.5156(8) 0.9516(3) 0.045(3) Uani 1 1 d .
H6A H 0.9261 0.5730 0.9494 0.054 Uiso 1 1 calc R
C7 C 0.9564(14) 0.4428(11) 0.9439(4) 0.071(4) Uani 1 1 d .
H7A H 1.0393 0.4476 0.9398 0.085 Uiso 1 1 calc R
C8 C 0.9001(17) 0.3593(9) 0.9419(4) 0.080(5) Uani 1 1 d .
H8 H 0.9404 0.3104 0.9314 0.096 Uiso 1 1 calc R
C9 C 0.7851(12) 0.3473(8) 0.9554(4) 0.064(4) Uani 1 1 d .
H9 H 0.7537 0.2892 0.9584 0.076 Uiso 1 1 calc R
C10 C 0.7213(11) 0.4175(8) 0.9640(3) 0.047(3) Uani 1 1 d .
C11 C 0.7018(14) 0.6299(10) 0.8821(4) 0.070(4) Uani 1 1 d .
H11A H 0.7744 0.6657 0.8815 0.105 Uiso 1 1 calc R
H11B H 0.6550 0.6416 0.8605 0.105 Uiso 1 1 calc R
H11C H 0.7226 0.5666 0.8831 0.105 Uiso 1 1 calc R
C12 C 0.6419(11) 0.8365(9) 0.9045(4) 0.051(3) Uani 1 1 d .
C13 C 0.6893(11) 0.8775(9) 0.9340(4) 0.054(3) Uani 1 1 d .
H13 H 0.6685 0.8579 0.9574 0.065 Uiso 1 1 calc R
C14 C 0.7704(11) 0.9500(10) 0.9296(4) 0.063(4) Uani 1 1 d .
H14 H 0.8054 0.9778 0.9498 0.076 Uiso 1 1 calc R
C15 C 0.7966(15) 0.9788(11) 0.8955(4) 0.082(5) Uani 1 1 d .
C16 C 0.7533(15) 0.9328(10) 0.8652(4) 0.072(4) Uani 1 1 d .
H16 H 0.7798 0.9476 0.8417 0.086 Uiso 1 1 calc R
C17 C 0.6707(12) 0.8653(9) 0.8705(3) 0.053(3) Uani 1 1 d .
H17 H 0.6336 0.8385 0.8504 0.064 Uiso 1 1 calc R
C18 C 0.881(3) 1.0618(19) 0.8890(7) 0.190(15) Uani 1 1 d .
H18A H 0.8405 1.1164 0.8964 0.285 Uiso 1 1 calc R
H18B H 0.9015 1.0656 0.8635 0.285 Uiso 1 1 calc R
H18C H 0.9539 1.0546 0.9031 0.285 Uiso 1 1 calc R
C19 C 0.9341(8) 0.4868(7) 1.0573(3) 0.034(2) Uani 1 1 d .
C20 C 1.0361(9) 0.5294(8) 1.0440(3) 0.040(3) Uani 1 1 d .
H20 H 1.0426 0.5924 1.0444 0.048 Uiso 1 1 calc R
C21 C 1.1298(9) 0.4757(8) 1.0300(3) 0.041(3) Uani 1 1 d .
H21 H 1.1960 0.5014 1.0182 0.049 Uiso 1 1 calc R
C22 C 1.1196(9) 0.3803(7) 1.0347(3) 0.041(3) Uani 1 1 d .
C23 C 1.0219(10) 0.3418(9) 1.0482(3) 0.047(3) Uani 1 1 d .
H23 H 1.0168 0.2789 1.0499 0.057 Uiso 1 1 calc R
C24 C 0.9276(11) 0.3950(8) 1.0599(4) 0.052(3) Uani 1 1 d .
H24 H 0.8587 0.3680 1.0697 0.063 Uiso 1 1 calc R
C1' C 0.5397(9) 0.4081(7) 0.1943(3) 0.038(3) Uani 1 1 d .
H1' H 0.6248 0.4265 0.1930 0.046 Uiso 1 1 calc R
C2' C 0.4997(10) 0.3687(7) 0.1566(3) 0.036(3) Uani 1 1 d .
H2' H 0.4136 0.3535 0.1589 0.043 Uiso 1 1 calc R
C3' C 0.5649(10) 0.2805(9) 0.1457(3) 0.040(3) Uani 1 1 d .
C4' C 0.7029(12) 0.2938(10) 0.1365(5) 0.073(4) Uani 1 1 d .
H4'1 H 0.7462 0.2389 0.1420 0.110 Uiso 1 1 calc R
H4'2 H 0.7349 0.3428 0.1509 0.110 Uiso 1 1 calc R
H4'3 H 0.7118 0.3078 0.1109 0.110 Uiso 1 1 calc R
C5' C 0.4596(6) 0.4937(4) 0.2054(2) 0.042(3) Uani 1 1 d G
C6' C 0.3382(6) 0.4827(4) 0.2143(3) 0.055(3) Uani 1 1 d G
H6' H 0.3034 0.4252 0.2137 0.065 Uiso 1 1 calc R
C7' C 0.2688(6) 0.5576(6) 0.2241(3) 0.109(8) Uani 1 1 d G
H7' H 0.1876 0.5502 0.2301 0.131 Uiso 1 1 calc R
C8' C 0.3209(8) 0.6435(5) 0.2250(3) 0.084(5) Uani 1 1 d G
H8' H 0.2745 0.6937 0.2315 0.101 Uiso 1 1 calc R
C9' C 0.4423(8) 0.6545(4) 0.2160(3) 0.072(4) Uani 1 1 d G
H9' H 0.4772 0.7120 0.2166 0.086 Uiso 1 1 calc R
C10' C 0.5117(5) 0.5796(5) 0.2062(3) 0.051(3) Uani 1 1 d G
C11' C 0.5238(14) 0.3731(11) 0.2832(3) 0.070(4) Uani 1 1 d .
H11D H 0.4748 0.4240 0.2760 0.105 Uiso 1 1 calc R
H11E H 0.5750 0.3904 0.3032 0.105 Uiso 1 1 calc R
H11F H 0.4725 0.3238 0.2905 0.105 Uiso 1 1 calc R
C12' C 0.5982(7) 0.1565(5) 0.2626(2) 0.043(3) Uani 1 1 d G
C13' C 0.5372(8) 0.1196(6) 0.23285(19) 0.063(4) Uani 1 1 d G
H13' H 0.5465 0.1451 0.2097 0.075 Uiso 1 1 calc R
C14' C 0.4624(9) 0.0446(6) 0.2376(3) 0.087(5) Uani 1 1 d G
H14' H 0.4217 0.0199 0.2177 0.105 Uiso 1 1 calc R
C15' C 0.4486(9) 0.0065(6) 0.2722(3) 0.093(5) Uani 1 1 d G
C16' C 0.5096(10) 0.0433(7) 0.3020(2) 0.090(5) Uani 1 1 d G
H16' H 0.5004 0.0178 0.3251 0.108 Uiso 1 1 calc R
C17' C 0.5844(8) 0.1184(7) 0.2972(2) 0.084(5) Uani 1 1 d G
H17' H 0.6252 0.1430 0.3171 0.100 Uiso 1 1 calc R
C18' C 0.378(2) -0.0805(16) 0.2831(8) 0.167(12) Uani 1 1 d .
H18D H 0.4142 -0.1322 0.2713 0.250 Uiso 1 1 calc R
H18E H 0.2954 -0.0749 0.2756 0.250 Uiso 1 1 calc R
H18F H 0.3819 -0.0883 0.3092 0.250 Uiso 1 1 calc R
C19' C 0.2959(9) 0.5117(7) 0.1089(3) 0.031(3) Uani 1 1 d .
C20' C 0.1945(10) 0.4739(9) 0.1244(3) 0.047(3) Uani 1 1 d .
H20' H 0.1911 0.4110 0.1264 0.057 Uiso 1 1 calc R
C21' C 0.0948(9) 0.5248(8) 0.1374(4) 0.052(3) Uani 1 1 d .
H21' H 0.0245 0.4982 0.1463 0.062 Uiso 1 1 calc R
C22' C 0.1114(10) 0.6170(8) 0.1356(3) 0.043(3) Uani 1 1 d .
C23' C 0.2112(11) 0.6625(8) 0.1210(4) 0.057(4) Uani 1 1 d .
H23' H 0.2166 0.7255 0.1198 0.068 Uiso 1 1 calc R
C24' C 0.3022(10) 0.6046(9) 0.1084(4) 0.052(3) Uani 1 1 d .
H24' H 0.3721 0.6310 0.0990 0.063 Uiso 1 1 calc R

loop_
_atom_site_aniso_label
_atom_site_aniso_U_11
_atom_site_aniso_U_22
_atom_site_aniso_U_33
_atom_site_aniso_U_23
_atom_site_aniso_U_13
_atom_site_aniso_U_12
Br1 0.0554(8) 0.0546(9) 0.0948(11) 0.0028(8) 0.0145(8) -0.0137(6)
Br1' 0.0546(8) 0.0544(9) 0.1057(12) -0.0028(9) 0.0187(8) -0.0155(6)
S1 0.0418(16) 0.053(2) 0.064(3) 0.0046(16) -0.0026(18) 0.0041(15)
S2 0.0243(13) 0.0424(16) 0.0406(15) 0.0040(13) 0.0053(12) 0.0000(11)
S1' 0.0515(17) 0.050(2) 0.0347(17) 0.0000(13) -0.0070(14) 0.0043(13)
S2' 0.0336(15) 0.0435(17) 0.0416(16) 0.0021(13) 0.0033(13) -0.0011(12)
N1 0.040(5) 0.037(6) 0.056(6) -0.009(5) -0.002(5) 0.008(4)
N2 0.043(5) 0.028(5) 0.045(5) 0.007(4) -0.016(4) -0.009(4)
N3 0.028(4) 0.038(6) 0.064(6) -0.003(5) -0.002(4) -0.007(4)
N4 0.061(8) 0.040(7) 0.084(8) -0.021(6) -0.022(7) 0.014(6)
N1' 0.062(7) 0.038(6) 0.046(6) -0.013(5) 0.007(5) -0.005(5)
N2' 0.034(5) 0.037(6) 0.036(5) -0.009(4) 0.003(4) -0.005(4)
N3' 0.022(4) 0.049(6) 0.052(6) 0.015(5) -0.002(4) -0.001(4)
N4' 0.052(7) 0.077(10) 0.046(6) -0.006(6) 0.026(5) 0.001(6)
O1 0.085(7) 0.025(5) 0.077(7) 0.016(4) 0.003(5) -0.001(4)
O2 0.064(5) 0.055(6) 0.082(7) 0.018(5) -0.013(5) -0.007(4)
O3 0.035(4) 0.060(7) 0.114(9) 0.002(5) -0.004(5) 0.006(4)
O4 0.054(5) 0.033(5) 0.057(5) -0.012(4) -0.003(4) -0.001(4)
O5 0.055(5) 0.054(5) 0.028(4) 0.006(3) 0.005(4) 0.014(4)
O6 0.029(5) 0.105(9) 0.136(10) 0.007(8) 0.026(6) 0.024(5)
O7 0.045(5) 0.072(9) 0.098(9) -0.015(6) -0.006(5) 0.014(5)
O1' 0.069(6) 0.038(6) 0.067(6) 0.001(4) 0.014(5) 0.000(5)
O2' 0.048(5) 0.051(6) 0.047(5) -0.002(4) 0.018(4) 0.011(4)
O3' 0.050(5) 0.151(10) 0.057(6) -0.020(6) -0.030(5) 0.019(6)
O4' 0.042(4) 0.050(5) 0.052(5) -0.002(4) -0.010(4) 0.001(4)
O5' 0.035(4) 0.063(6) 0.061(6) 0.014(4) 0.011(4) 0.006(4)
O6' 0.075(7) 0.096(9) 0.101(9) -0.032(7) 0.006(7) 0.019(6)
O7' 0.076(6) 0.027(6) 0.105(9) -0.007(5) -0.008(6) 0.023(5)
C1 0.019(5) 0.051(7) 0.036(6) -0.020(5) 0.003(5) 0.000(4)
C2 0.025(6) 0.038(7) 0.051(7) 0.002(5) 0.006(5) -0.009(5)
C3 0.071(8) 0.020(7) 0.040(7) 0.001(5) -0.001(6) -0.001(5)
C4 0.059(8) 0.056(9) 0.061(8) 0.000(7) 0.021(7) 0.030(7)
C5 0.032(6) 0.078(10) 0.029(6) 0.012(6) 0.002(5) 0.011(6)
C6 0.051(7) 0.049(8) 0.034(6) 0.012(5) -0.007(5) 0.001(6)
C7 0.067(9) 0.082(12) 0.063(9) 0.005(8) -0.007(7) 0.035(8)
C8 0.135(15) 0.027(8) 0.078(10) -0.010(7) 0.030(10) 0.009(8)
C9 0.060(8) 0.025(7) 0.105(11) -0.011(7) 0.018(8) -0.005(6)
C10 0.052(7) 0.033(7) 0.056(7) 0.007(5) 0.011(6) -0.010(5)
C11 0.090(11) 0.037(8) 0.082(11) -0.001(7) 0.011(9) -0.001(7)
C12 0.049(7) 0.054(8) 0.051(8) 0.002(6) 0.004(6) 0.024(6)
C13 0.052(8) 0.067(10) 0.044(8) -0.005(7) 0.009(6) 0.015(6)
C14 0.051(8) 0.063(9) 0.076(10) -0.006(8) -0.025(7) -0.011(7)
C15 0.105(13) 0.077(11) 0.064(10) 0.016(8) -0.011(9) -0.036(9)
C16 0.110(12) 0.049(9) 0.056(9) 0.010(7) 0.010(8) -0.006(8)
C17 0.073(9) 0.055(8) 0.032(6) -0.004(6) 0.002(6) -0.001(7)
C18 0.25(3) 0.20(3) 0.122(18) 0.057(18) -0.024(19) -0.19(3)
C19 0.022(5) 0.039(7) 0.042(6) 0.005(5) 0.008(5) 0.006(4)
C20 0.029(5) 0.033(7) 0.058(8) 0.001(5) 0.003(5) 0.004(5)
C21 0.028(6) 0.045(7) 0.051(7) 0.004(5) -0.001(5) 0.003(5)
C22 0.030(6) 0.033(7) 0.061(7) -0.008(5) -0.012(5) 0.005(5)
C23 0.038(6) 0.053(8) 0.050(7) 0.008(6) -0.004(6) 0.017(6)
C24 0.048(7) 0.032(7) 0.077(9) -0.005(6) -0.025(7) -0.008(5)
C1' 0.034(5) 0.027(6) 0.053(7) 0.008(5) 0.001(6) -0.003(4)
C2' 0.037(6) 0.036(7) 0.033(6) 0.000(5) 0.012(5) -0.008(5)
C3' 0.049(7) 0.040(8) 0.031(6) 0.005(6) 0.019(5) -0.005(6)
C4' 0.056(8) 0.051(9) 0.113(13) 0.003(8) 0.029(8) 0.005(7)
C5' 0.040(6) 0.028(6) 0.057(7) -0.011(5) 0.015(5) -0.002(5)
C6' 0.035(6) 0.026(7) 0.102(11) -0.012(6) 0.010(6) -0.004(5)
C7' 0.077(10) 0.077(12) 0.174(19) -0.068(12) 0.087(12) -0.051(9)
C8' 0.080(11) 0.089(12) 0.083(11) -0.012(9) 0.047(9) 0.039(9)
C9' 0.098(12) 0.045(9) 0.072(10) -0.008(7) 0.027(8) -0.001(8)
C10' 0.050(7) 0.050(8) 0.054(8) -0.005(6) 0.005(6) -0.004(6)
C11' 0.085(10) 0.092(12) 0.034(7) -0.008(7) 0.007(7) 0.019(9)
C12' 0.026(5) 0.056(8) 0.048(7) 0.015(6) -0.008(5) -0.002(5)
C13' 0.070(9) 0.065(10) 0.054(9) -0.007(7) -0.007(7) -0.014(7)
C14' 0.135(15) 0.072(11) 0.056(9) 0.009(8) 0.022(10) -0.022(10)
C15' 0.094(12) 0.079(12) 0.108(15) -0.002(11) 0.000(11) -0.020(9)
C16' 0.093(12) 0.061(11) 0.115(14) 0.025(10) 0.009(11) -0.001(9)
C17' 0.066(10) 0.093(14) 0.091(12) 0.032(10) -0.017(9) -0.017(8)
C18' 0.18(2) 0.121(19) 0.20(3) -0.015(17) 0.08(2) -0.076(17)
C19' 0.018(5) 0.027(6) 0.049(7) 0.007(5) -0.001(5) -0.006(4)
C20' 0.040(7) 0.043(8) 0.059(8) -0.003(6) -0.008(6) 0.013(5)
C21' 0.013(5) 0.048(8) 0.094(10) 0.010(7) 0.015(6) 0.008(5)
C22' 0.033(6) 0.052(8) 0.044(7) -0.009(6) -0.007(5) 0.006(5)
C23' 0.049(7) 0.021(7) 0.101(11) 0.005(6) 0.007(7) -0.008(5)
C24' 0.033(6) 0.061(9) 0.064(8) 0.002(7) 0.023(6) -0.011(6)

loop_
_atom_type_symbol
_atom_type_description
_atom_type_scat_dispersion_real
_atom_type_scat_dispersion_imag
_atom_type_scat_source
C C 0.0033 0.0016 'International Tables Vol C Tables 4.2.6.8 and 6.1.1.4'
H H 0.0000 0.0000 'International Tables Vol C Tables 4.2.6.8 and 6.1.1.4'
N N 0.0061 0.0033 'International Tables Vol C Tables 4.2.6.8 and 6.1.1.4'
O O 0.0106 0.0060 'International Tables Vol C Tables 4.2.6.8 and 6.1.1.4'
S S 0.1246 0.1234 'International Tables Vol C Tables 4.2.6.8 and 6.1.1.4'
Br Br -0.2901 2.4595 'International Tables Vol C Tables 4.2.6.8 and 6.1.1.4'

loop_
_geom_angle_atom_site_label_1
_geom_angle_atom_site_label_2
_geom_angle_atom_site_label_3
_geom_angle
O3 S1 O2 117.8(6)
O3 S1 N1 107.2(6)
O2 S1 N1 108.4(6)
O3 S1 C12 108.5(6)
O2 S1 C12 108.5(6)
N1 S1 C12 105.8(5)
O4 S2 O5 119.0(5)
O4 S2 N3 108.3(5)
O5 S2 N3 106.1(5)
O4 S2 C19 108.3(5)
O5 S2 C19 109.1(5)
N3 S2 C19 105.1(5)
O3' S1' O2' 118.9(5)
O3' S1' N1' 102.4(6)
O2' S1' N1' 106.4(5)
O3' S1' C12' 111.7(6)
O2' S1' C12' 107.7(5)
N1' S1' C12' 109.3(5)
O5' S2' O4' 120.4(5)
O5' S2' N3' 107.0(5)
O4' S2' N3' 109.5(5)
O5' S2' C19' 107.0(5)
O4' S2' C19' 105.4(5)
N3' S2' C19' 106.8(5)
N2 N1 C11 114.4(9)
N2 N1 S1 110.5(7)
C11 N1 S1 112.7(9)
N1 N2 C1 115.4(8)
N1 N2 H2A 122.3
C1 N2 H2A 122.3
C2 N3 S2 122.2(7)
C2 N3 H3 118.9
S2 N3 H3 118.9
O7 N4 O6 124.3(12)
O7 N4 C22 115.1(13)
O6 N4 C22 120.5(12)
C11' N1' N2' 113.0(9)
C11' N1' S1' 118.2(9)
N2' N1' S1' 107.5(7)
N1' N2' C1' 111.6(8)
N1' N2' H2'A 124.2
C1' N2' H2'A 124.2
C2' N3' S2' 122.1(7)
C2' N3' H3' 119.0
S2' N3' H3' 119.0
O7' N4' O6' 127.0(13)
O7' N4' C22' 119.2(11)
O6' N4' C22' 113.8(12)
N2 C1 C5 116.9(9)
N2 C1 C2 106.5(8)
C5 C1 C2 110.8(9)
N2 C1 H1 107.4
C5 C1 H1 107.4
C2 C1 H1 107.4
N3 C2 C3 110.6(9)
N3 C2 C1 111.4(9)
C3 C2 C1 109.4(9)
N3 C2 H2 108.4
C3 C2 H2 108.4
C1 C2 H2 108.4
O1 C3 C2 122.7(11)
O1 C3 C4 118.8(11)
C2 C3 C4 118.5(10)
C3 C4 H4A 109.5
C3 C4 H4B 109.5
H4A C4 H4B 109.5
C3 C4 H4C 109.5
H4A C4 H4C 109.5
H4B C4 H4C 109.5
C10 C5 C1 128.6(10)
C10 C5 C6 113.1(10)
C1 C5 C6 118.3(10)
C7 C6 C5 119.9(12)
C7 C6 H6A 120.0
C5 C6 H6A 120.0
C6 C7 C8 119.4(14)
C6 C7 H7A 120.3
C8 C7 H7A 120.3
C9 C8 C7 120.9(13)
C9 C8 H8 119.6
C7 C8 H8 119.6
C10 C9 C8 119.4(12)
C10 C9 H9 120.3
C8 C9 H9 120.3
C9 C10 C5 125.9(12)
C9 C10 Br1 116.6(9)
C5 C10 Br1 117.5(9)
N1 C11 H11A 109.5
N1 C11 H11B 109.5
H11A C11 H11B 109.5
N1 C11 H11C 109.5
H11A C11 H11C 109.5
H11B C11 H11C 109.5
C13 C12 C17 120.4(13)
C13 C12 S1 121.0(11)
C17 C12 S1 118.6(11)
C12 C13 C14 119.9(12)
C12 C13 H13 120.1
C14 C13 H13 120.1
C15 C14 C13 119.0(13)
C15 C14 H14 120.5
C13 C14 H14 120.5
C14 C15 C16 120.8(13)
C14 C15 C18 121.1(15)
C16 C15 C18 118.0(15)
C17 C16 C15 118.2(13)
C17 C16 H16 120.9
C15 C16 H16 120.9
C12 C17 C16 121.3(13)
C12 C17 H17 119.4
C16 C17 H17 119.4
C15 C18 H18A 109.5
C15 C18 H18B 109.5
H18A C18 H18B 109.5
C15 C18 H18C 109.5
H18A C18 H18C 109.5
H18B C18 H18C 109.5
C24 C19 C20 121.4(10)
C24 C19 S2 119.7(9)
C20 C19 S2 118.7(8)
C19 C20 C21 118.4(11)
C19 C20 H20 120.8
C21 C20 H20 120.8
C20 C21 C22 117.2(10)
C20 C21 H21 121.4
C22 C21 H21 121.4
C23 C22 C21 122.4(10)
C23 C22 N4 122.8(12)
C21 C22 N4 114.5(11)
C22 C23 C24 119.6(12)
C22 C23 H23 120.2
C24 C23 H23 120.2
C19 C24 C23 120.5(12)
C19 C24 H24 119.8
C23 C24 H24 119.8
N2' C1' C2' 103.7(8)
N2' C1' C5' 114.2(9)
C2' C1' C5' 111.2(8)
N2' C1' H1' 109.2
C2' C1' H1' 109.2
C5' C1' H1' 109.2
N3' C2' C3' 113.6(8)
N3' C2' C1' 109.0(8)
C3' C2' C1' 114.3(9)
N3' C2' H2' 106.5
C3' C2' H2' 106.5
C1' C2' H2' 106.5
O1' C3' C2' 121.5(10)
O1' C3' C4' 124.6(13)
C2' C3' C4' 113.8(11)
C3' C4' H4'1 109.5
C3' C4' H4'2 109.5
H4'1 C4' H4'2 109.5
C3' C4' H4'3 109.5
H4'1 C4' H4'3 109.5
H4'2 C4' H4'3 109.5
C6' C5' C10' 120.0
C6' C5' C1' 120.2(6)
C10' C5' C1' 119.8(6)
C7' C6' C5' 120.0
C7' C6' H6' 120.0
C5' C6' H6' 120.0
C6' C7' C8' 120.0
C6' C7' H7' 120.0
C8' C7' H7' 120.0
C7' C8' C9' 120.0
C7' C8' H8' 120.0
C9' C8' H8' 120.0
C10' C9' C8' 120.0
C10' C9' H9' 120.0
C8' C9' H9' 120.0
C9' C10' C5' 120.0
C9' C10' Br1' 117.6(4)
C5' C10' Br1' 122.2(4)
N1' C11' H11D 109.5
N1' C11' H11E 109.5
H11D C11' H11E 109.5
N1' C11' H11F 109.5
H11D C11' H11F 109.5
H11E C11' H11F 109.5
C13' C12' C17' 120.0
C13' C12' S1' 121.3(5)
C17' C12' S1' 118.6(5)
C12' C13' C14' 120.0
C12' C13' H13' 120.0
C14' C13' H13' 120.0
C15' C14' C13' 120.0
C15' C14' H14' 120.0
C13' C14' H14' 120.0
C14' C15' C16' 120.0
C14' C15' C18' 128.5(14)
C16' C15' C18' 111.4(14)
C15' C16' C17' 120.0
C15' C16' H16' 120.0
C17' C16' H16' 120.0
C16' C17' C12' 120.0
C16' C17' H17' 120.0
C12' C17' H17' 120.0
C15' C18' H18D 109.5
C15' C18' H18E 109.5
H18D C18' H18E 109.5
C15' C18' H18F 109.5
H18D C18' H18F 109.5
H18E C18' H18F 109.5
C24' C19' C20' 116.8(10)
C24' C19' S2' 120.8(8)
C20' C19' S2' 122.1(9)
C19' C20' C21' 124.0(12)
C19' C20' H20' 118.0
C21' C20' H20' 118.0
C22' C21' C20' 113.9(11)
C22' C21' H21' 123.1
C20' C21' H21' 123.1
C21' C22' C23' 126.8(11)
C21' C22' N4' 118.3(10)
C23' C22' N4' 114.8(11)
C24' C23' C22' 113.6(11)
C24' C23' H23' 123.2
C22' C23' H23' 123.2
C19' C24' C23' 124.7(10)
C19' C24' H24' 117.6
C23' C24' H24' 117.6

loop_
_geom_bond_atom_site_label_1
_geom_bond_atom_site_label_2
_geom_bond_distance
Br1 C10 1.923(12)
Br1' C10' 1.915(6)
S1 O3 1.393(11)
S1 O2 1.416(10)
S1 N1 1.635(9)
S1 C12 1.759(14)
S2 O4 1.414(8)
S2 O5 1.426(8)
S2 N3 1.615(10)
S2 C19 1.767(10)
S1' O3' 1.457(9)
S1' O2' 1.464(8)
S1' N1' 1.671(11)
S1' C12' 1.759(7)
S2' O5' 1.447(9)
S2' O4' 1.460(8)
S2' N3' 1.600(9)
S2' C19' 1.712(11)
N1 N2 1.434(12)
N1 C11 1.517(17)
N2 C1 1.441(14)
N2 H2A 0.8600
N3 C2 1.430(14)
N3 H3 0.8600
N4 O7 1.246(14)
N4 O6 1.254(16)
N4 C22 1.439(16)
N1' C11' 1.442(16)
N1' N2' 1.454(13)
N2' C1' 1.459(14)
N2' H2'A 0.8600
N3' C2' 1.485(13)
N3' H3' 0.8600
N4' O7' 1.176(14)
N4' O6' 1.217(15)
N4' C22' 1.513(16)
O1 C3 1.291(14)
O1' C3' 1.100(14)
C1 C5 1.512(15)
C1 C2 1.550(15)
C1 H1 0.9800
C2 C3 1.491(15)
C2 H2 0.9800
C3 C4 1.492(17)
C4 H4A 0.9600
C4 H4B 0.9600
C4 H4C 0.9600
C5 C10 1.367(16)
C5 C6 1.527(15)
C6 C7 1.318(17)
C6 H6A 0.9300
C7 C8 1.38(2)
C7 H7A 0.9300
C8 C9 1.37(2)
C8 H8 0.9300
C9 C10 1.289(16)
C9 H9 0.9300
C11 H11A 0.9600
C11 H11B 0.9600
C11 H11C 0.9600
C12 C13 1.341(17)
C12 C17 1.349(17)
C13 C14 1.402(18)
C13 H13 0.9300
C14 C15 1.35(2)
C14 H14 0.9300
C15 C16 1.38(2)
C15 C18 1.56(2)
C16 C17 1.363(19)
C16 H16 0.9300
C17 H17 0.9300
C18 H18A 0.9600
C18 H18B 0.9600
C18 H18C 0.9600
C19 C24 1.357(15)
C19 C20 1.377(14)
C20 C21 1.400(15)
C20 H20 0.9300
C21 C22 1.419(16)
C21 H21 0.9300
C22 C23 1.315(16)
C23 C24 1.372(16)
C23 H23 0.9300
C24 H24 0.9300
C1' C2' 1.559(16)
C1' C5' 1.591(12)
C1' H1' 0.9800
C2' C3' 1.538(16)
C2' H2' 0.9800
C3' C4' 1.573(17)
C4' H4'1 0.9600
C4' H4'2 0.9600
C4' H4'3 0.9600
C5' C6' 1.3900
C5' C10' 1.3900
C6' C7' 1.3900
C6' H6' 0.9300
C7' C8' 1.3900
C7' H7' 0.9300
C8' C9' 1.3900
C8' H8' 0.9300
C9' C10' 1.3900
C9' H9' 0.9300
C11' H11D 0.9600
C11' H11E 0.9600
C11' H11F 0.9600
C12' C13' 1.3900
C12' C17' 1.3900
C13' C14' 1.3900
C13' H13' 0.9300
C14' C15' 1.3900
C14' H14' 0.9300
C15' C16' 1.3900
C15' C18' 1.55(2)
C16' C17' 1.3900
C16' H16' 0.9300
C17' H17' 0.9300
C18' H18D 0.9600
C18' H18E 0.9600
C18' H18F 0.9600
C19' C24' 1.370(16)
C19' C20' 1.372(16)
C20' C21' 1.414(15)
C20' H20' 0.9300
C21' C22' 1.371(17)
C21' H21' 0.9300
C22' C23' 1.396(17)
C23' C24' 1.395(17)
C23' H23' 0.9300
C24' H24' 0.9300

loop_
_geom_hbond_atom_site_label_D
_geom_hbond_atom_site_label_H
_geom_hbond_atom_site_label_A
_geom_hbond_distance_DH
_geom_hbond_distance_HA
_geom_hbond_distance_DA
_geom_hbond_angle_DHA
_geom_hbond_site_symmetry_A
N3' H3' Br1' 0.86 3.07 3.754(10) 137.7 .
N3' H3' O5 0.86 2.35 3.014(12) 134.9 1_554
N2' H2'A O2' 0.86 2.59 3.206(11) 129.9 3_455
N3 H3 Br1 0.86 3.09 3.750(9) 135.2 .
N3 H3 O5' 0.86 2.30 3.002(12) 139.4 1_556
N2 H2A O3 0.86 2.65 3.275(12) 130.4 3_565

loop_
_geom_torsion_atom_site_label_1
_geom_torsion_atom_site_label_2
_geom_torsion_atom_site_label_3
_geom_torsion_atom_site_label_4
_geom_torsion
O3 S1 N1 N2 -54.4(9)
O2 S1 N1 N2 177.5(7)
C12 S1 N1 N2 61.3(9)
O3 S1 N1 C11 176.2(9)
O2 S1 N1 C11 48.1(10)
C12 S1 N1 C11 -68.2(10)
C11 N1 N2 C1 -103.1(11)
S1 N1 N2 C1 128.4(8)
O4 S2 N3 C2 30.1(10)
O5 S2 N3 C2 159.0(8)
C19 S2 N3 C2 -85.5(9)
O3' S1' N1' C11' -50.4(11)
O2' S1' N1' C11' -175.9(10)
C12' S1' N1' C11' 68.1(11)
O3' S1' N1' N2' -179.9(8)
O2' S1' N1' N2' 54.7(8)
C12' S1' N1' N2' -61.3(8)
C11' N1' N2' C1' 100.9(11)
S1' N1' N2' C1' -126.8(8)
O5' S2' N3' C2' -156.4(8)
O4' S2' N3' C2' -24.4(10)
C19' S2' N3' C2' 89.3(9)
N1 N2 C1 C5 75.4(11)
N1 N2 C1 C2 -160.2(8)
S2 N3 C2 C3 -92.6(10)
S2 N3 C2 C1 145.4(7)
N2 C1 C2 N3 175.6(8)
C5 C1 C2 N3 -56.2(11)
N2 C1 C2 C3 53.0(10)
C5 C1 C2 C3 -178.9(9)
N3 C2 C3 O1 124.1(11)
C1 C2 C3 O1 -112.8(11)
N3 C2 C3 C4 -55.5(13)
C1 C2 C3 C4 67.6(13)
N2 C1 C5 C10 -130.6(12)
C2 C1 C5 C10 107.1(12)
N2 C1 C5 C6 47.1(12)
C2 C1 C5 C6 -75.2(11)
C10 C5 C6 C7 -3.8(15)
C1 C5 C6 C7 178.2(11)
C5 C6 C7 C8 9.7(18)
C6 C7 C8 C9 -14(2)
C7 C8 C9 C10 12(2)
C8 C9 C10 C5 -7(2)
C8 C9 C10 Br1 175.7(12)
C1 C5 C10 C9 -180.0(13)
C6 C5 C10 C9 2.2(18)
C1 C5 C10 Br1 -2.3(16)
C6 C5 C10 Br1 179.9(7)
O3 S1 C12 C13 33.5(11)
O2 S1 C12 C13 162.5(10)
N1 S1 C12 C13 -81.3(11)
O3 S1 C12 C17 -147.1(10)
O2 S1 C12 C17 -18.0(12)
N1 S1 C12 C17 98.1(11)
C17 C12 C13 C14 -0.7(18)
S1 C12 C13 C14 178.7(10)
C12 C13 C14 C15 2(2)
C13 C14 C15 C16 -6(2)
C13 C14 C15 C18 177(2)
C14 C15 C16 C17 9(3)
C18 C15 C16 C17 -174(2)
C13 C12 C17 C16 4(2)
S1 C12 C17 C16 -175.7(11)
C15 C16 C17 C12 -8(2)
O4 S2 C19 C24 157.6(9)
O5 S2 C19 C24 26.6(11)
N3 S2 C19 C24 -86.8(10)
O4 S2 C19 C20 -18.7(11)
O5 S2 C19 C20 -149.6(9)
N3 S2 C19 C20 96.9(10)
C24 C19 C20 C21 5.9(18)
S2 C19 C20 C21 -177.9(8)
C19 C20 C21 C22 -7.8(16)
C20 C21 C22 C23 6.6(17)
C20 C21 C22 N4 -179.0(10)
O7 N4 C22 C23 -21.8(17)
O6 N4 C22 C23 161.5(12)
O7 N4 C22 C21 163.8(10)
O6 N4 C22 C21 -12.9(17)
C21 C22 C23 C24 -2.9(18)
N4 C22 C23 C24 -176.9(11)
C20 C19 C24 C23 -2.2(19)
S2 C19 C24 C23 -178.3(9)
C22 C23 C24 C19 0.6(18)
N1' N2' C1' C2' 161.3(8)
N1' N2' C1' C5' -77.6(10)
S2' N3' C2' C3' 84.8(11)
S2' N3' C2' C1' -146.6(8)
N2' C1' C2' N3' -179.6(8)
C5' C1' C2' N3' 57.2(10)
N2' C1' C2' C3' -51.4(10)
C5' C1' C2' C3' -174.6(8)
N3' C2' C3' O1' -126.3(12)
C1' C2' C3' O1' 107.8(13)
N3' C2' C3' C4' 56.8(13)
C1' C2' C3' C4' -69.1(12)
N2' C1' C5' C6' -48.1(11)
C2' C1' C5' C6' 68.8(10)
N2' C1' C5' C10' 131.5(7)
C2' C1' C5' C10' -111.5(8)
C10' C5' C6' C7' 0.0
C1' C5' C6' C7' 179.6(9)
C5' C6' C7' C8' 0.0
C6' C7' C8' C9' 0.0
C7' C8' C9' C10' 0.0
C8' C9' C10' C5' 0.0
C8' C9' C10' Br1' 175.4(7)
C6' C5' C10' C9' 0.0
C1' C5' C10' C9' -179.6(9)
C6' C5' C10' Br1' -175.2(7)
C1' C5' C10' Br1' 5.2(9)
O3' S1' C12' C13' -174.9(6)
O2' S1' C12' C13' -42.7(7)
N1' S1' C12' C13' 72.5(7)
O3' S1' C12' C17' 8.2(7)
O2' S1' C12' C17' 140.4(6)
N1' S1' C12' C17' -104.4(6)
C17' C12' C13' C14' 0.0
S1' C12' C13' C14' -176.8(7)
C12' C13' C14' C15' 0.0
C13' C14' C15' C16' 0.0
C13' C14' C15' C18' -175.0(17)
C14' C15' C16' C17' 0.0
C18' C15' C16' C17' 175.8(14)
C15' C16' C17' C12' 0.0
C13' C12' C17' C16' 0.0
S1' C12' C17' C16' 176.9(7)
O5' S2' C19' C24' -32.5(12)
O4' S2' C19' C24' -161.8(10)
N3' S2' C19' C24' 81.8(11)
O5' S2' C19' C20' 153.8(9)
O4' S2' C19' C20' 24.5(11)
N3' S2' C19' C20' -91.9(10)
C24' C19' C20' C21' 4.2(18)
S2' C19' C20' C21' 178.1(10)
C19' C20' C21' C22' -4.3(18)
C20' C21' C22' C23' 3.2(19)
C20' C21' C22' N4' -179.9(10)
O7' N4' C22' C21' -156.4(12)
O6' N4' C22' C21' 23.3(16)
O7' N4' C22' C23' 20.9(17)
O6' N4' C22' C23' -159.4(12)
C21' C22' C23' C24' -2(2)
N4' C22' C23' C24' -179.1(11)
C20' C19' C24' C23' -2.9(19)
S2' C19' C24' C23' -176.9(11)
C22' C23' C24' C19' 2(2)

loop_
_platon_squeeze_void_nr
_platon_squeeze_void_average_x
_platon_squeeze_void_average_y
_platon_squeeze_void_average_z
_platon_squeeze_void_volume
_platon_squeeze_void_count_electrons
_platon_squeeze_void_content
1 -0.008 0.750 0.337 421 286 ' '
2 -0.005 0.250 0.837 421 286 ' '
